data_1544416
loop_
_publ_author_name
'Robertson, Ellen J.'
'Proulx, Caroline'
'Su, Jessica K.'
'Garcia, Rita L.'
'Yoo, Stan'
'Nehls, Eric M.'
'Connolly, Michael D.'
'Taravati, Laudann'
'Zuckermann, Ronald N.'

_publ_section_title
;
 Molecular Engineering of the Peptoid Nanosheet Hydrophobic Core.
;
_journal_issue 45
_journal_name_full 'Langmuir : the ACS journal of surfaces and colloids'
_journal_page_first 11946
_journal_paper_doi 10.1021/acs.langmuir.6b02735
_journal_volume 32
_journal_year 2016
_chemical_formula_sum 'C22 H26 N2 O2'
_chemical_formula_weight 350.45
_chemical_name_common 0334-107-3
_chemical_name_systematic zuckermann31
_space_group.centring_type P

_space_group_crystal_system monoclinic
_space_group_IT_number 14
_space_group_name_Hall '-P 2yn'
_space_group_name_H-M_alt 'P 1 21/n 1'
_symmetry_space_group_name_Hall '-P 2yn'
_symmetry_space_group_name_H-M 'P 1 21/n 1'
_atom_sites_solution_hydrogens geom
_atom_sites_solution_primary iterative
_atom_sites_solution_secondary difmap
_audit_creation_method SHELXL-2014/7
_cell_angle_alpha 90
_cell_angle_beta 93.863(3)
_cell_angle_gamma 90
_cell_formula_units_Z 4
_cell_length_a 6.2924(3)
_cell_length_b 7.7144(4)
_cell_length_c 38.6461(19)
_cell_measurement_reflns_used 9831
_cell_measurement_temperature 100(2)
_cell_measurement_theta_max 68.02
_cell_measurement_theta_min 2.29
_cell_volume 1871.70(16)
_computing_cell_refinement 'Bruker SAINT'
_computing_data_collection 'Bruker APEX2'
_computing_data_reduction 'Bruker SAINT'
_computing_molecular_graphics ORTEP-32
_computing_publication_material WinGX
_computing_structure_refinement SHELXL-2014
_computing_structure_solution SHELXT
_diffrn_ambient_temperature 100(2)
_diffrn_detector_area_resol_mean 8.366
_diffrn_measured_fraction_theta_full 0.988
_diffrn_measured_fraction_theta_max 0.981
_diffrn_measurement_device_type 'Bruker APEX-II CCD'
_diffrn_measurement_method 'phi and omega scans'
_diffrn_radiation_type CuK\a
_diffrn_radiation_wavelength 1.54178
_diffrn_reflns_av_R_equivalents 0.0758
_diffrn_reflns_av_unetI/netI 0.0469
_diffrn_reflns_Laue_measured_fraction_full 0.988
_diffrn_reflns_Laue_measured_fraction_max 0.981
_diffrn_reflns_limit_h_max 6
_diffrn_reflns_limit_h_min -7
_diffrn_reflns_limit_k_max 8
_diffrn_reflns_limit_k_min -9
_diffrn_reflns_limit_l_max 46
_diffrn_reflns_limit_l_min -46
_diffrn_reflns_number 38398
_diffrn_reflns_point_group_measured_fraction_full 0.988
_diffrn_reflns_point_group_measured_fraction_max 0.981
_diffrn_reflns_theta_full 67.000
_diffrn_reflns_theta_max 68.531
_diffrn_reflns_theta_min 2.292
_diffrn_source 'microfocus rotating anode'
_exptl_absorpt_coefficient_mu 0.630
_exptl_absorpt_correction_T_max 0.929
_exptl_absorpt_correction_T_min 0.706
_exptl_absorpt_correction_type multi-scan
_exptl_absorpt_process_details SADABS
_exptl_crystal_colour colorless
_exptl_crystal_density_diffrn 1.244
_exptl_crystal_description plate
_exptl_crystal_F_000 752
_exptl_crystal_size_max 0.080
_exptl_crystal_size_mid 0.040
_exptl_crystal_size_min 0.020
_refine_diff_density_max 0.520
_refine_diff_density_min -0.528
_refine_diff_density_rms 0.123
_refine_ls_extinction_method none
_refine_ls_goodness_of_fit_ref 1.142
_refine_ls_hydrogen_treatment constr
_refine_ls_matrix_type full
_refine_ls_number_parameters 237
_refine_ls_number_reflns 3375
_refine_ls_number_restraints 0
_refine_ls_restrained_S_all 1.142
_refine_ls_R_factor_all 0.1726
_refine_ls_R_factor_gt 0.1624
_refine_ls_shift/su_max 0.001
_refine_ls_shift/su_mean 0.000
_refine_ls_structure_factor_coef Fsqd
_refine_ls_weighting_details 'w=1/[\s^2^(Fo^2^)+(0.0436P)^2^+33.4095P] where P=(Fo^2^+2Fc^2^)/3'
_refine_ls_weighting_scheme calc
_refine_ls_wR_factor_gt 0.3973
_refine_ls_wR_factor_ref 0.4020
_reflns_Friedel_coverage 0.000
_reflns_number_gt 2856
_reflns_number_total 3375
_reflns_threshold_expression 'I > 2\s(I)'
_cod_data_source_file la6b02735_si_007.cif
_cod_data_source_block zuckermann31
_cod_depositor_comments
;Adding full bibliography for 1544416--1544422.cif.

The following automatic conversions were performed:

'_space_group.centring_type' value 'primitive' was replaced with the
value 'P' as specified in the replacement file
'/home/antanas/src/cod-tools/trunk/data/replacement-values/replacement_values.lst'.

Automatic conversion script
Id: cif_fix_values 5642 2017-10-24 12:04:52Z antanas 
;
_cod_database_code 1544416
_shelx_shelxl_version_number 2014/7
_shelx_space_group_comment
; 
The symmetry employed for this shelxl refinement is uniquely defined 
by the following loop, which should always be used as a source of 
symmetry information in preference to the above space-group names. 
They are only intended as comments. 
;
_shelx_estimated_absorpt_t_min 0.951
_shelx_estimated_absorpt_t_max 0.988

loop_
_space_group_symop_operation_xyz
'x, y, z'
'-x+1/2, y+1/2, -z+1/2'
'-x, -y, -z'
'x-1/2, -y-1/2, z-1/2'

loop_
_atom_site_label
_atom_site_type_symbol
_atom_site_fract_x
_atom_site_fract_y
_atom_site_fract_z
_atom_site_U_iso_or_equiv
_atom_site_adp_type
_atom_site_occupancy
_atom_site_site_symmetry_order
_atom_site_calc_flag
_atom_site_refinement_flags_posn
_atom_site_refinement_flags_adp
C1 C 0.3079(12) 0.6391(11) 0.2325(2) 0.0286(18) Uani 1 1 d . .
C2 C 0.2861(12) 0.6259(12) 0.2709(2) 0.0318(19) Uani 1 1 d . .
H2A H 0.1577 0.6911 0.2767 0.038 Uiso 1 1 calc R U
H2B H 0.2635 0.5028 0.2768 0.038 Uiso 1 1 calc R U
C3 C 0.6666(13) 0.6573(12) 0.2824(2) 0.0312(19) Uani 1 1 d . .
C4 C 0.6787(12) 0.5714(11) 0.2479(2) 0.0299(19) Uani 1 1 d . .
H4A H 0.8168 0.6014 0.2386 0.036 Uiso 1 1 calc R U
H4B H 0.6760 0.4442 0.2512 0.036 Uiso 1 1 calc R U
C5 C 0.5492(13) 0.6146(11) 0.1856(2) 0.0296(18) Uani 1 1 d . .
H5A H 0.4124 0.6033 0.1716 0.035 Uiso 1 1 calc R U
H5B H 0.6364 0.5111 0.1812 0.035 Uiso 1 1 calc R U
C6 C 0.6658(14) 0.7770(11) 0.1740(2) 0.0322(19) Uani 1 1 d . .
H6A H 0.5747 0.8800 0.1768 0.039 Uiso 1 1 calc R U
H6B H 0.7984 0.7929 0.1889 0.039 Uiso 1 1 calc R U
C7 C 0.7197(14) 0.7634(10) 0.1367(2) 0.0298(18) Uani 1 1 d . .
C8 C 0.9138(14) 0.6900(12) 0.1288(2) 0.036(2) Uani 1 1 d . .
H8 H 1.0126 0.6525 0.1470 0.043 Uiso 1 1 calc R U
C9 C 0.9621(15) 0.6721(11) 0.0947(2) 0.037(2) Uani 1 1 d . .
H9 H 1.0939 0.6219 0.0894 0.044 Uiso 1 1 calc R U
C10 C 0.8192(15) 0.7269(11) 0.0681(2) 0.036(2) Uani 1 1 d . .
H10 H 0.8545 0.7147 0.0447 0.043 Uiso 1 1 calc R U
C11 C 0.6262(15) 0.7989(12) 0.0752(2) 0.037(2) Uani 1 1 d . .
C12 C 0.5787(15) 0.8143(11) 0.1098(2) 0.0331(19) Uani 1 1 d . .
H12 H 0.4450 0.8614 0.1149 0.040 Uiso 1 1 calc R U
C13 C 0.4694(18) 0.8532(15) 0.0464(2) 0.051(3) Uani 1 1 d . .
H13A H 0.4240 0.9727 0.0503 0.076 Uiso 1 1 calc R U
H13B H 0.3452 0.7763 0.0457 0.076 Uiso 1 1 calc R U
H13C H 0.5363 0.8461 0.0242 0.076 Uiso 1 1 calc R U
C14 C 0.4302(14) 0.7573(11) 0.3263(2) 0.0318(19) Uani 1 1 d . .
H14A H 0.3288 0.8553 0.3238 0.038 Uiso 1 1 calc R U
H14B H 0.5661 0.8025 0.3371 0.038 Uiso 1 1 calc R U
C15 C 0.3430(15) 0.6229(11) 0.3499(2) 0.036(2) Uani 1 1 d . .
H15A H 0.2081 0.5764 0.3389 0.043 Uiso 1 1 calc R U
H15B H 0.4455 0.5258 0.3528 0.043 Uiso 1 1 calc R U
C16 C 0.3028(14) 0.6952(11) 0.3849(2) 0.0316(19) Uani 1 1 d . .
C17 C 0.1073(14) 0.7812(11) 0.3895(2) 0.035(2) Uani 1 1 d . .
H17 H 0.0028 0.7913 0.3707 0.042 Uiso 1 1 calc R U
C18 C 0.0704(17) 0.8499(13) 0.4215(3) 0.045(2) Uani 1 1 d . .
H18 H -0.0619 0.9051 0.4246 0.054 Uiso 1 1 calc R U
C19 C 0.2208(16) 0.8402(12) 0.4488(2) 0.040(2) Uani 1 1 d . .
H19 H 0.1937 0.8916 0.4704 0.048 Uiso 1 1 calc R U
C20 C 0.4151(16) 0.7542(13) 0.4449(2) 0.042(2) Uani 1 1 d . .
C21 C 0.4493(16) 0.6841(12) 0.4126(2) 0.038(2) Uani 1 1 d . .
H21 H 0.5799 0.6260 0.4097 0.046 Uiso 1 1 calc R U
C22 C 0.5799(19) 0.7404(16) 0.4745(3) 0.057(3) Uani 1 1 d . .
H22A H 0.5298 0.6611 0.4920 0.086 Uiso 1 1 calc R U
H22B H 0.6054 0.8552 0.4848 0.086 Uiso 1 1 calc R U
H22C H 0.7127 0.6959 0.4660 0.086 Uiso 1 1 calc R U
N1 N 0.5071(11) 0.6194(9) 0.22223(18) 0.0295(16) Uani 1 1 d . .
N2 N 0.4672(10) 0.6907(9) 0.29205(18) 0.0287(15) Uani 1 1 d . .
O1 O 0.1505(10) 0.6671(9) 0.21250(16) 0.0401(16) Uani 1 1 d . .
O2 O 0.8314(9) 0.6998(8) 0.30031(15) 0.0325(14) Uani 1 1 d . .

loop_
_atom_site_aniso_label
_atom_site_aniso_U_11
_atom_site_aniso_U_22
_atom_site_aniso_U_33
_atom_site_aniso_U_23
_atom_site_aniso_U_13
_atom_site_aniso_U_12
C1 0.011(4) 0.021(4) 0.054(5) 0.000(4) 0.001(3) -0.003(3)
C2 0.012(4) 0.030(5) 0.053(5) -0.002(4) 0.002(3) 0.005(4)
C3 0.018(4) 0.037(5) 0.040(5) 0.004(4) 0.005(3) 0.003(4)
C4 0.016(4) 0.029(5) 0.044(5) 0.001(4) 0.003(3) 0.003(3)
C5 0.021(4) 0.025(4) 0.043(5) 0.000(3) 0.001(3) -0.003(4)
C6 0.034(5) 0.018(4) 0.045(5) -0.004(3) 0.002(4) -0.002(4)
C7 0.035(5) 0.010(4) 0.044(5) -0.002(3) 0.004(4) -0.009(3)
C8 0.033(5) 0.030(5) 0.044(5) 0.000(4) 0.002(4) -0.007(4)
C9 0.033(5) 0.020(4) 0.057(6) -0.001(4) 0.007(4) -0.004(4)
C10 0.049(6) 0.014(4) 0.046(5) 0.001(3) 0.011(4) -0.008(4)
C11 0.044(6) 0.028(5) 0.040(5) 0.004(4) 0.003(4) -0.005(4)
C12 0.034(5) 0.016(4) 0.049(5) -0.002(4) 0.006(4) -0.001(4)
C13 0.058(7) 0.049(7) 0.044(6) 0.004(5) -0.001(5) -0.006(6)
C14 0.024(4) 0.028(5) 0.044(5) 0.001(4) 0.008(3) -0.002(4)
C15 0.043(5) 0.020(4) 0.046(5) 0.003(4) 0.007(4) 0.002(4)
C16 0.035(5) 0.016(4) 0.044(5) 0.002(3) 0.007(4) -0.010(4)
C17 0.034(5) 0.021(4) 0.052(5) 0.006(4) 0.006(4) -0.001(4)
C18 0.045(6) 0.038(6) 0.054(6) 0.005(4) 0.016(5) 0.000(5)
C19 0.050(6) 0.025(5) 0.047(5) -0.001(4) 0.017(4) -0.006(4)
C20 0.046(6) 0.044(6) 0.037(5) 0.003(4) 0.007(4) -0.009(5)
C21 0.045(6) 0.026(5) 0.044(5) 0.006(4) 0.008(4) -0.002(4)
C22 0.067(8) 0.059(7) 0.045(6) 0.002(5) 0.000(5) -0.001(6)
N1 0.024(4) 0.024(4) 0.041(4) 0.001(3) 0.001(3) -0.005(3)
N2 0.021(4) 0.023(4) 0.042(4) 0.001(3) 0.004(3) -0.004(3)
O1 0.030(3) 0.038(4) 0.052(4) -0.001(3) 0.001(3) 0.002(3)
O2 0.027(3) 0.023(3) 0.048(3) -0.002(3) 0.004(3) 0.000(3)

loop_
_atom_type_symbol
_atom_type_description
_atom_type_scat_dispersion_real
_atom_type_scat_dispersion_imag
_atom_type_scat_source
C C 0.0181 0.0091 'International Tables Vol C Tables 4.2.6.8 and 6.1.1.4'
H H 0.0000 0.0000 'International Tables Vol C Tables 4.2.6.8 and 6.1.1.4'
N N 0.0311 0.0180 'International Tables Vol C Tables 4.2.6.8 and 6.1.1.4'
O O 0.0492 0.0322 'International Tables Vol C Tables 4.2.6.8 and 6.1.1.4'

loop_
_geom_angle_atom_site_label_1
_geom_angle_atom_site_label_2
_geom_angle_atom_site_label_3
_geom_angle
O1 C1 N1 123.8(8)
O1 C1 C2 120.5(7)
N1 C1 C2 115.6(7)
N2 C2 C1 114.5(7)
N2 C2 H2A 108.6
C1 C2 H2A 108.6
N2 C2 H2B 108.6
C1 C2 H2B 108.6
H2A C2 H2B 107.6
O2 C3 N2 123.2(8)
O2 C3 C4 121.2(7)
N2 C3 C4 115.6(7)
N1 C4 C3 114.4(7)
N1 C4 H4A 108.7
C3 C4 H4A 108.7
N1 C4 H4B 108.7
C3 C4 H4B 108.7
H4A C4 H4B 107.6
N1 C5 C6 112.7(7)
N1 C5 H5A 109.1
C6 C5 H5A 109.1
N1 C5 H5B 109.1
C6 C5 H5B 109.1
H5A C5 H5B 107.8
C7 C6 C5 111.5(7)
C7 C6 H6A 109.3
C5 C6 H6A 109.3
C7 C6 H6B 109.3
C5 C6 H6B 109.3
H6A C6 H6B 108.0
C12 C7 C8 118.5(8)
C12 C7 C6 121.9(8)
C8 C7 C6 119.6(8)
C9 C8 C7 120.1(9)
C9 C8 H8 120.0
C7 C8 H8 120.0
C8 C9 C10 120.3(9)
C8 C9 H9 119.8
C10 C9 H9 119.8
C11 C10 C9 120.8(9)
C11 C10 H10 119.6
C9 C10 H10 119.6
C10 C11 C12 118.2(9)
C10 C11 C13 120.6(9)
C12 C11 C13 121.1(9)
C7 C12 C11 122.1(9)
C7 C12 H12 118.9
C11 C12 H12 118.9
C11 C13 H13A 109.5
C11 C13 H13B 109.5
H13A C13 H13B 109.5
C11 C13 H13C 109.5
H13A C13 H13C 109.5
H13B C13 H13C 109.5
N2 C14 C15 113.3(7)
N2 C14 H14A 108.9
C15 C14 H14A 108.9
N2 C14 H14B 108.9
C15 C14 H14B 108.9
H14A C14 H14B 107.7
C16 C15 C14 112.4(7)
C16 C15 H15A 109.1
C14 C15 H15A 109.1
C16 C15 H15B 109.1
C14 C15 H15B 109.1
H15A C15 H15B 107.9
C21 C16 C17 118.3(8)
C21 C16 C15 122.5(9)
C17 C16 C15 119.2(8)
C18 C17 C16 119.5(9)
C18 C17 H17 120.2
C16 C17 H17 120.2
C19 C18 C17 121.3(10)
C19 C18 H18 119.3
C17 C18 H18 119.3
C18 C19 C20 120.2(9)
C18 C19 H19 119.9
C20 C19 H19 119.9
C21 C20 C19 117.8(9)
C21 C20 C22 121.1(10)
C19 C20 C22 121.1(9)
C16 C21 C20 122.8(10)
C16 C21 H21 118.6
C20 C21 H21 118.6
C20 C22 H22A 109.5
C20 C22 H22B 109.5
H22A C22 H22B 109.5
C20 C22 H22C 109.5
H22A C22 H22C 109.5
H22B C22 H22C 109.5
C1 N1 C5 121.5(7)
C1 N1 C4 119.1(7)
C5 N1 C4 118.5(7)
C3 N2 C2 119.1(7)
C3 N2 C14 121.6(7)
C2 N2 C14 118.0(7)

loop_
_geom_bond_atom_site_label_1
_geom_bond_atom_site_label_2
_geom_bond_distance
C1 O1 1.235(10)
C1 N1 1.349(10)
C1 C2 1.500(12)
C2 N2 1.447(10)
C2 H2A 0.9900
C2 H2B 0.9900
C3 O2 1.251(10)
C3 N2 1.357(10)
C3 C4 1.497(12)
C4 N1 1.463(10)
C4 H4A 0.9900
C4 H4B 0.9900
C5 N1 1.456(10)
C5 C6 1.534(11)
C5 H5A 0.9900
C5 H5B 0.9900
C6 C7 1.505(12)
C6 H6A 0.9900
C6 H6B 0.9900
C7 C12 1.379(12)
C7 C8 1.398(13)
C8 C9 1.380(12)
C8 H8 0.9500
C9 C10 1.385(13)
C9 H9 0.9500
C10 C11 1.380(13)
C10 H10 0.9500
C11 C12 1.394(12)
C11 C13 1.497(13)
C12 H12 0.9500
C13 H13A 0.9800
C13 H13B 0.9800
C13 H13C 0.9800
C14 N2 1.452(11)
C14 C15 1.508(12)
C14 H14A 0.9900
C14 H14B 0.9900
C15 C16 1.500(12)
C15 H15A 0.9900
C15 H15B 0.9900
C16 C21 1.368(13)
C16 C17 1.419(12)
C17 C18 1.378(13)
C17 H17 0.9500
C18 C19 1.373(14)
C18 H18 0.9500
C19 C20 1.408(14)
C19 H19 0.9500
C20 C21 1.391(13)
C20 C22 1.493(14)
C21 H21 0.9500
C22 H22A 0.9800
C22 H22B 0.9800
C22 H22C 0.9800
